data_2228780
loop_
_publ_author_name
'Nanjunda Swamy, S.'
'Manjunath, H. R.'
'Priya, B. S.'
Basappa
'Sridhar, M. A.'
'Rangappa, K. S'

_publ_section_title
;
 <i>N</i>-[4-Cyano-3-(trifluoromethyl)phenyl]-2-methoxybenzamide
;
_journal_coeditor_code JH2220
_journal_issue 1
_journal_name_full 'Acta Crystallographica Section E'
_journal_page_first o198
_journal_paper_doi 10.1107/S1600536810050269
_journal_volume 67
_journal_year 2011
_chemical_formula_iupac 'C16 H11 F3 N2 O2'
_chemical_formula_moiety 'C16 H11 F3 N2 O2'
_chemical_formula_sum 'C16 H11 F3 N2 O2'
_chemical_formula_weight 320.27
_chemical_name_systematic
;
<i>N</i>-[4-Cyano-3-(trifluoromethyl)phenyl]-2-methoxybenzamide
;
_space_group_IT_number 15
_symmetry_cell_setting monoclinic
_symmetry_space_group_name_Hall '-C 2yc'
_symmetry_space_group_name_H-M 'C 1 2/c 1'
_atom_sites_solution_hydrogens geom
_atom_sites_solution_primary direct
_atom_sites_solution_secondary difmap
_audit_creation_method SHELXL-97
_cell_angle_alpha 90
_cell_angle_beta 107.360(8)
_cell_angle_gamma 90
_cell_formula_units_Z 8
_cell_length_a 15.117(2)
_cell_length_b 13.907(2)
_cell_length_c 14.5410(11)
_cell_measurement_temperature 293
_cell_volume 2917.7(6)
_computing_cell_refinement 'SCALEPACK (Otwinowski & Minor, 1997)'
_computing_data_collection '<i>XPRESS</i> (MacScience, 2002)'
_computing_data_reduction 'DENZO (Otwinowski & Minor, 1997) and SCALEPACK'
_computing_molecular_graphics 'PLATON (Spek, 2009) and ORTEPII (Johnson, 1976)'
_computing_publication_material 'SHELXL97 (Sheldrick, 2008)'
_computing_structure_refinement 'SHELXL97 (Sheldrick, 2008)'
_computing_structure_solution 'SHELXS97 (Sheldrick, 2008)'
_diffrn_ambient_temperature 293
_diffrn_detector_area_resol_mean 10.0
_diffrn_measured_fraction_theta_full 0.942
_diffrn_measured_fraction_theta_max 0.942
_diffrn_measurement_device_type 'MacScience DIPLabo 32001'
_diffrn_measurement_method \w
_diffrn_radiation_monochromator graphite
_diffrn_radiation_source 'fine-focus sealed tube'
_diffrn_radiation_type MoK\a
_diffrn_radiation_wavelength 0.71073
_diffrn_reflns_av_R_equivalents 0.0156
_diffrn_reflns_av_sigmaI/netI 0.0228
_diffrn_reflns_limit_h_max 16
_diffrn_reflns_limit_h_min -16
_diffrn_reflns_limit_k_max 14
_diffrn_reflns_limit_k_min -15
_diffrn_reflns_limit_l_max 14
_diffrn_reflns_limit_l_min -14
_diffrn_reflns_number 3420
_diffrn_reflns_reduction_process
;
;
_diffrn_reflns_theta_full 23.25
_diffrn_reflns_theta_max 23.25
_diffrn_reflns_theta_min 2.25
_diffrn_standards_number 0
_exptl_absorpt_coefficient_mu 0.123
_exptl_absorpt_correction_type none
_exptl_absorpt_process_details none
_exptl_crystal_colour colorless
_exptl_crystal_density_diffrn 1.458
_exptl_crystal_density_method 'Not Measured'
_exptl_crystal_description block
_exptl_crystal_F_000 1312
_exptl_crystal_size_max 0.300
_exptl_crystal_size_mid 0.270
_exptl_crystal_size_min 0.250
_refine_diff_density_max 0.300
_refine_diff_density_min -0.206
_refine_ls_extinction_coef 0.006(3)
_refine_ls_extinction_expression Fc^*^=kFc[1+0.001xFc^2^\l^3^/sin(2\q)]^-1/4^
_refine_ls_extinction_method 'SHELXL97 (Sheldrick, 2008)'
_refine_ls_goodness_of_fit_ref 1.031
_refine_ls_hydrogen_treatment constr
_refine_ls_matrix_type full
_refine_ls_number_parameters 209
_refine_ls_number_reflns 1985
_refine_ls_number_restraints 0
_refine_ls_restrained_S_all 1.031
_refine_ls_R_factor_all 0.0712
_refine_ls_R_factor_gt 0.0597
_refine_ls_shift/su_max 0.003
_refine_ls_shift/su_mean 0.001
_refine_ls_structure_factor_coef Fsqd
_refine_ls_weighting_details 'calc w=1/[\s^2^(Fo^2^)+(0.1344P)^2^+1.7982P] where P=(Fo^2^+2Fc^2^)/3'
_refine_ls_weighting_scheme calc
_refine_ls_wR_factor_gt 0.1900
_refine_ls_wR_factor_ref 0.2062
_reflns_number_gt 1623
_reflns_number_total 1985
_reflns_threshold_expression I>2\s(I)
_cod_data_source_file jh2220.cif
_cod_data_source_block I
_cod_original_sg_symbol_H-M 'C 2/c'
_cod_database_code 2228780
_cod_database_fobs_code 2228780

loop_
_symmetry_equiv_pos_site_id
_symmetry_equiv_pos_as_xyz
1 x,y,z
2 -x,y,1/2-z
3 -x,-y,-z
4 x,-y,1/2+z
5 1/2+x,1/2+y,z
6 1/2-x,1/2+y,1/2-z
7 1/2-x,1/2-y,-z
8 1/2+x,1/2-y,1/2+z

loop_
_atom_site_aniso_label
_atom_site_aniso_U_11
_atom_site_aniso_U_22
_atom_site_aniso_U_33
_atom_site_aniso_U_12
_atom_site_aniso_U_13
_atom_site_aniso_U_23
F19 0.1193(18) 0.0972(16) 0.124(2) -0.0052(13) 0.0490(14) 0.0376(13)
F20 0.1016(17) 0.1068(17) 0.1230(19) 0.0267(13) 0.0224(13) 0.0395(13)
F21 0.310(4) 0.0802(16) 0.0651(16) 0.0290(19) 0.0550(19) 0.0146(10)
O15 0.1043(18) 0.0797(16) 0.0830(18) 0.0090(13) 0.0323(13) 0.0272(12)
O17 0.150(2) 0.0677(15) 0.0623(15) -0.0031(13) 0.0410(13) 0.0051(10)
N7 0.0877(18) 0.0593(15) 0.0600(16) 0.0034(12) 0.0296(12) 0.0067(11)
N23 0.123(3) 0.149(4) 0.097(3) -0.009(3) 0.040(2) 0.025(3)
C1 0.0758(19) 0.0645(18) 0.0535(17) 0.0015(14) 0.0209(13) 0.0019(13)
C2 0.0686(18) 0.0611(17) 0.0582(18) 0.0017(13) 0.0222(13) 0.0030(13)
C3 0.0692(18) 0.0673(19) 0.069(2) -0.0013(14) 0.0253(14) -0.0025(14)
C4 0.102(2) 0.079(2) 0.0536(19) -0.0012(17) 0.0312(15) -0.0052(14)
C5 0.096(2) 0.070(2) 0.059(2) 0.0031(16) 0.0303(15) 0.0081(14)
C6 0.0683(18) 0.0667(19) 0.0567(18) 0.0014(13) 0.0245(13) 0.0052(13)
C8 0.0740(19) 0.0647(19) 0.065(2) 0.0022(14) 0.0268(14) 0.0041(14)
C9 0.0688(18) 0.0625(19) 0.085(2) 0.0055(14) 0.0334(16) 0.0040(15)
C10 0.069(2) 0.0632(19) 0.104(3) 0.0077(14) 0.0368(18) 0.0155(17)
C11 0.103(3) 0.066(2) 0.132(4) 0.0093(19) 0.048(2) 0.020(2)
C12 0.116(3) 0.058(2) 0.175(5) 0.005(2) 0.057(3) 0.001(3)
C13 0.120(3) 0.075(3) 0.133(4) 0.000(2) 0.045(3) -0.022(2)
C14 0.096(2) 0.068(2) 0.096(3) 0.0034(17) 0.0353(19) -0.0104(18)
C16 0.133(4) 0.114(3) 0.098(3) 0.021(3) 0.042(2) 0.051(2)
C18 0.099(3) 0.0649(19) 0.073(2) 0.0073(19) 0.0296(17) 0.0068(15)
C22 0.077(2) 0.060(2) 0.062(2) -0.0050(18) 0.0294(15) -0.0145(17)

loop_
_atom_site_type_symbol
_atom_site_label
_atom_site_fract_x
_atom_site_fract_y
_atom_site_fract_z
_atom_site_U_iso_or_equiv
_atom_site_thermal_displace_type
_atom_site_calc_flag
_atom_site_refinement_flags
_atom_site_occupancy
F F19 0.08492(17) -0.25311(16) 0.34995(19) 0.1107(10) Uani . . 1.000
F F20 0.22717(16) -0.24074(17) 0.37355(18) 0.1129(10) Uani . . 1.000
F F21 0.1596(3) -0.14673(16) 0.44676(16) 0.1520(15) Uani . . 1.000
O O15 0.08614(17) 0.31412(17) 0.15351(18) 0.0881(10) Uani . . 1.000
O O17 0.1218(2) 0.15110(16) 0.39923(17) 0.0913(10) Uani . . 1.000
N N7 0.11310(17) 0.14525(17) 0.24161(18) 0.0674(9) Uani . . 1.000
N N23 0.1364(3) -0.3157(4) 0.1502(3) 0.1214(19) Uani . . 1.000
C C1 0.1294(2) -0.0219(2) 0.3009(2) 0.0643(10) Uani . . 1.000
C C2 0.13454(19) -0.1182(2) 0.2817(2) 0.0619(10) Uani . . 1.000
C C3 0.1244(2) -0.1500(2) 0.1890(2) 0.0675(11) Uani . . 1.000
C C4 0.1073(2) -0.0828(2) 0.1149(2) 0.0765(11) Uani . . 1.000
C C5 0.1021(2) 0.0126(2) 0.1332(2) 0.0734(12) Uani . . 1.000
C C6 0.11416(19) 0.0455(2) 0.2273(2) 0.0626(11) Uani . . 1.000
C C8 0.1214(2) 0.1927(2) 0.3251(2) 0.0666(11) Uani . . 1.000
C C9 0.1314(2) 0.2998(2) 0.3241(2) 0.0698(11) Uani . . 1.000
C C10 0.1149(2) 0.3588(2) 0.2417(3) 0.0763(14) Uani . . 1.000
C C11 0.1272(3) 0.4564(3) 0.2528(4) 0.0975(18) Uani . . 1.000
C C12 0.1562(3) 0.4967(3) 0.3418(4) 0.113(2) Uani . . 1.000
C C13 0.1740(3) 0.4411(3) 0.4235(4) 0.1078(19) Uani . . 1.000
C C14 0.1608(3) 0.3431(2) 0.4140(3) 0.0852(14) Uani . . 1.000
C C16 0.0674(3) 0.3715(3) 0.0683(3) 0.1134(19) Uani . . 1.000
C C18 0.1520(3) -0.1878(2) 0.3628(2) 0.0781(14) Uani . . 1.000
C C22 0.1326(3) -0.2568(2) 0.1652(3) 0.0644(12) Uani . . 1.000
H H6 0.10490 0.18100 0.18320 0.0810 Uiso . R 1.000
H H9 0.09010 0.05830 0.08150 0.0880 Uiso . R 1.000
H H12 0.09920 -0.10360 0.05000 0.0910 Uiso . R 1.000
H H15 0.13630 -0.00070 0.36550 0.0770 Uiso . R 1.000
H H16 0.11520 0.49610 0.19650 0.1170 Uiso . R 1.000
H H19 0.17200 0.30390 0.47070 0.1020 Uiso . R 1.000
H H21 0.19460 0.46840 0.48700 0.1290 Uiso . R 1.000
H H22A 0.04740 0.33080 0.01260 0.1360 Uiso . R 1.000
H H22B 0.12280 0.40480 0.06770 0.1360 Uiso . R 1.000
H H22C 0.01970 0.41740 0.06730 0.1360 Uiso . R 1.000
H H23 0.16450 0.56510 0.34670 0.1360 Uiso . R 1.000

loop_
_atom_type_symbol
_atom_type_description
_atom_type_scat_dispersion_real
_atom_type_scat_dispersion_imag
_atom_type_scat_source
O O 0.0106 0.0060 'International Tables Vol C Tables 4.2.6.8 and 6.1.1.4'
N N 0.0061 0.0033 'International Tables Vol C Tables 4.2.6.8 and 6.1.1.4'
F F 0.0171 0.0103 'International Tables Vol C Tables 4.2.6.8 and 6.1.1.4'
H H 0.0000 0.0000 'International Tables Vol C Tables 4.2.6.8 and 6.1.1.4'
C C 0.0033 0.0016 'International Tables Vol C Tables 4.2.6.8 and 6.1.1.4'

loop_
_geom_angle_atom_site_label_1
_geom_angle_atom_site_label_2
_geom_angle_atom_site_label_3
_geom_angle_site_symmetry_1
_geom_angle_site_symmetry_2
_geom_angle_site_symmetry_3
_geom_angle
_geom_angle_publ_flag
C10 O15 C16 . . . 118.8(3) yes
C6 N7 C8 . . . 127.8(2) yes
C6 N7 H6 . . . 113.00 no
C8 N7 H6 . . . 120.00 no
C2 C1 C6 . . . 120.5(3) no
C3 C2 C18 . . . 120.4(3) no
C1 C2 C18 . . . 118.7(2) no
C1 C2 C3 . . . 120.9(3) no
C2 C3 C22 . . . 122.4(3) no
C4 C3 C22 . . . 118.9(3) no
C2 C3 C4 . . . 118.8(3) no
C3 C4 C5 . . . 120.8(3) no
C4 C5 C6 . . . 120.7(3) no
N7 C6 C1 . . . 124.0(3) yes
C1 C6 C5 . . . 118.4(3) no
N7 C6 C5 . . . 117.6(2) yes
O17 C8 C9 . . . 120.4(3) yes
O17 C8 N7 . . . 122.3(3) yes
N7 C8 C9 . . . 117.3(2) yes
C8 C9 C14 . . . 115.3(3) no
C8 C9 C10 . . . 126.4(3) no
C10 C9 C14 . . . 118.3(3) no
C9 C10 C11 . . . 119.4(4) no
O15 C10 C11 . . . 123.4(4) yes
O15 C10 C9 . . . 117.1(2) yes
C10 C11 C12 . . . 120.9(5) no
C11 C12 C13 . . . 121.1(4) no
C12 C13 C14 . . . 119.0(5) no
C9 C14 C13 . . . 121.3(4) no
F19 C18 C2 . . . 112.6(3) yes
F20 C18 F21 . . . 107.2(3) yes
F20 C18 C2 . . . 113.5(3) yes
F21 C18 C2 . . . 113.4(2) yes
F19 C18 F20 . . . 103.2(2) yes
F19 C18 F21 . . . 106.1(3) yes
N23 C22 C3 . . . 178.3(5) yes
C2 C1 H15 . . . 120.00 no
C6 C1 H15 . . . 119.00 no
C3 C4 H12 . . . 120.00 no
C5 C4 H12 . . . 119.00 no
C4 C5 H9 . . . 120.00 no
C6 C5 H9 . . . 119.00 no
C10 C11 H16 . . . 119.00 no
C12 C11 H16 . . . 120.00 no
C11 C12 H23 . . . 119.00 no
C13 C12 H23 . . . 120.00 no
C12 C13 H21 . . . 122.00 no
C14 C13 H21 . . . 119.00 no
C9 C14 H19 . . . 119.00 no
C13 C14 H19 . . . 119.00 no
O15 C16 H22A . . . 109.00 no
O15 C16 H22B . . . 109.00 no
O15 C16 H22C . . . 110.00 no
H22A C16 H22B . . . 109.00 no
H22A C16 H22C . . . 109.00 no
H22B C16 H22C . . . 109.00 no

loop_
_geom_bond_atom_site_label_1
_geom_bond_atom_site_label_2
_geom_bond_site_symmetry_1
_geom_bond_site_symmetry_2
_geom_bond_distance
_geom_bond_publ_flag
F19 C18 . . 1.332(5) yes
F20 C18 . . 1.324(5) yes
F21 C18 . . 1.321(4) yes
O15 C10 . . 1.374(5) yes
O15 C16 . . 1.429(5) yes
O17 C8 . . 1.222(4) yes
N7 C6 . . 1.404(4) yes
N7 C8 . . 1.354(4) yes
N23 C22 . . 0.854(6) yes
N7 H6 . . 0.9600 no
C1 C6 . . 1.389(4) no
C1 C2 . . 1.375(4) no
C2 C18 . . 1.487(4) no
C2 C3 . . 1.383(4) no
C3 C4 . . 1.391(4) no
C3 C22 . . 1.538(4) no
C4 C5 . . 1.360(4) no
C5 C6 . . 1.402(4) no
C8 C9 . . 1.498(4) no
C9 C14 . . 1.387(5) no
C9 C10 . . 1.412(5) no
C10 C11 . . 1.373(5) no
C11 C12 . . 1.357(8) no
C12 C13 . . 1.375(7) no
C13 C14 . . 1.378(5) no
C1 H15 . . 0.9600 no
C4 H12 . . 0.9600 no
C5 H9 . . 0.9600 no
C11 H16 . . 0.9600 no
C12 H23 . . 0.9600 no
C13 H21 . . 0.9600 no
C14 H19 . . 0.9600 no
C16 H22A . . 0.9600 no
C16 H22B . . 0.9600 no
C16 H22C . . 0.9600 no

loop_
_geom_contact_atom_site_label_1
_geom_contact_atom_site_label_2
_geom_contact_distance
_geom_contact_site_symmetry_1
_geom_contact_site_symmetry_2
_geom_contact_publ_flag
F19 C22 2.982(5) . . no
F19 C3 3.365(4) . 2_555 no
F19 C22 3.230(5) . 2_555 no
F20 C16 3.351(5) . 6_545 no
F20 O15 3.060(4) . 6_545 no
F20 C22 2.948(5) . . no
F20 F21 3.088(4) . 7_546 no
F21 F20 3.088(4) . 7_546 no
F19 H22A 2.8100 . 4_555 no
F19 H23 2.8100 . 1_545 no
F20 H23 2.8500 . 1_545 no
F21 H15 2.3200 . . no
F21 H9 2.7700 . 4_555 no
O15 N7 2.648(3) . . no
O15 C9 3.406(4) . 2_555 no
O15 F20 3.060(4) . 6_555 no
O17 C1 2.819(4) . . no
O17 C4 3.346(4) . 4_555 no
O15 H6 1.9000 . . no
O17 H15 2.1900 . . no
O17 H19 2.3900 . . no
O17 H12 2.4100 . 4_555 no
N7 O15 2.648(3) . . no
N7 C8 3.448(4) . 2_555 no
N23 H16 2.7400 . 1_545 no
N23 H19 2.8200 . 4_554 no
C1 O17 2.819(4) . . no
C3 F19 3.365(4) . 2_555 no
C4 O17 3.346(4) . 4_554 no
C4 C13 3.529(6) . 6_545 no
C5 C12 3.569(6) . 6_545 no
C8 N7 3.448(4) . 2_555 no
C9 O15 3.406(4) . 2_555 no
C10 C10 3.553(5) . 2_555 no
C12 C5 3.569(6) . 6_555 no
C13 C4 3.529(6) . 6_555 no
C14 C16 3.557(7) . 2_555 no
C16 C14 3.557(7) . 2_555 no
C16 F20 3.351(5) . 6_555 no
C22 F20 2.948(5) . . no
C22 F19 3.230(5) . 2_555 no
C22 F19 2.982(5) . . no
C8 H15 2.7500 . . no
C10 H6 2.6000 . . no
C11 H22C 2.7600 . . no
C11 H22B 2.7700 . . no
C13 H22C 2.9900 . 2_555 no
C14 H22C 3.0000 . 2_555 no
C16 H16 2.4900 . . no
C16 H6 3.0900 . . no
H6 O15 1.9000 . . no
H6 C10 2.6000 . . no
H6 C16 3.0900 . . no
H6 H9 2.2300 . . no
H9 H6 2.2300 . . no
H9 F21 2.7700 . 4_554 no
H12 O17 2.4100 . 4_554 no
H15 F21 2.3200 . . no
H15 O17 2.1900 . . no
H15 C8 2.7500 . . no
H16 N23 2.7400 . 1_565 no
H16 C16 2.4900 . . no
H16 H22B 2.2900 . . no
H16 H22C 2.2800 . . no
H19 O17 2.3900 . . no
H19 N23 2.8200 . 4_555 no
H21 H22B 2.5300 . 4_565 no
H22A F19 2.8100 . 4_554 no
H22B C11 2.7700 . . no
H22B H16 2.2900 . . no
H22B H21 2.5300 . 4_564 no
H22C C11 2.7600 . . no
H22C H16 2.2800 . . no
H22C C13 2.9900 . 2_555 no
H22C C14 3.0000 . 2_555 no
H23 F19 2.8100 . 1_565 no
H23 F20 2.8500 . 1_565 no

loop_
_geom_hbond_atom_site_label_D
_geom_hbond_atom_site_label_H
_geom_hbond_atom_site_label_A
_geom_hbond_site_symmetry_A
_geom_hbond_distance_DH
_geom_hbond_distance_HA
_geom_hbond_distance_DA
_geom_hbond_angle_DHA
_geom_hbond_publ_flag
N7 H6 O15 . 0.96 1.90 2.648(3) 133 yes
C4 H12 O17 4_554 0.96 2.41 3.346(4) 165 yes
C1 H15 F21 . 0.96 2.32 2.673(4) 101 ?
C1 H15 O17 . 0.96 2.19 2.819(4) 122 yes
C14 H19 O17 . 0.96 2.39 2.729(4) 100 ?

loop_
_geom_torsion_atom_site_label_1
_geom_torsion_atom_site_label_2
_geom_torsion_atom_site_label_3
_geom_torsion_atom_site_label_4
_geom_torsion_site_symmetry_1
_geom_torsion_site_symmetry_2
_geom_torsion_site_symmetry_3
_geom_torsion_site_symmetry_4
_geom_torsion
_geom_torsion_publ_flag
C16 O15 C10 C11 . . . . -0.3(5) no
C16 O15 C10 C9 . . . . 179.1(3) no
C8 N7 C6 C1 . . . . -3.7(5) no
C6 N7 C8 C9 . . . . 171.7(3) no
C8 N7 C6 C5 . . . . 178.5(3) no
C6 N7 C8 O17 . . . . -7.6(5) no
C6 C1 C2 C18 . . . . 179.3(3) no
C6 C1 C2 C3 . . . . -0.2(5) no
C2 C1 C6 N7 . . . . -176.3(3) no
C2 C1 C6 C5 . . . . 1.5(5) no
C1 C2 C18 F21 . . . . 0.8(5) no
C1 C2 C18 F19 . . . . 121.3(3) no
C1 C2 C18 F20 . . . . -121.9(3) no
C3 C2 C18 F21 . . . . -179.7(4) no
C18 C2 C3 C4 . . . . 179.4(3) no
C18 C2 C3 C22 . . . . -1.4(5) no
C3 C2 C18 F20 . . . . 57.6(4) no
C1 C2 C3 C22 . . . . 178.1(3) no
C3 C2 C18 F19 . . . . -59.2(4) no
C1 C2 C3 C4 . . . . -1.1(5) no
C22 C3 C4 C5 . . . . -178.2(3) no
C2 C3 C4 C5 . . . . 1.1(5) no
C3 C4 C5 C6 . . . . 0.2(5) no
C4 C5 C6 N7 . . . . 176.5(3) no
C4 C5 C6 C1 . . . . -1.5(5) no
N7 C8 C9 C10 . . . . 13.5(5) no
O17 C8 C9 C10 . . . . -167.2(3) no
O17 C8 C9 C14 . . . . 13.6(5) no
N7 C8 C9 C14 . . . . -165.8(3) no
C8 C9 C10 C11 . . . . 180.0(4) no
C14 C9 C10 O15 . . . . 179.8(3) no
C8 C9 C14 C13 . . . . 179.2(4) no
C10 C9 C14 C13 . . . . -0.2(6) no
C14 C9 C10 C11 . . . . -0.8(5) no
C8 C9 C10 O15 . . . . 0.5(5) no
O15 C10 C11 C12 . . . . -179.7(4) no
C9 C10 C11 C12 . . . . 0.9(6) no
C10 C11 C12 C13 . . . . -0.1(7) no
C11 C12 C13 C14 . . . . -0.8(7) no
C12 C13 C14 C9 . . . . 1.0(7) no

loop_
_cod_related_entry_id
_cod_related_entry_database
_cod_related_entry_code
1 ChemSpider 8420918
